data_7152587
loop_
_publ_author_name
'Gluyas, Josef B. G.'
'Burschka, Christian'
'D\"orrich, Steffen'
'Vallet, Judith'
'Gronemeyer, Hinrich'
'Tacke, Reinhold'

_publ_section_title
;
 Disila-analogues of the synthetic retinoids EC23 and TTNN: synthesis,
 structure and biological evaluation.
;
_journal_issue 34
_journal_name_full 'Organic &amp; biomolecular chemistry'
_journal_page_first 6914
_journal_page_last 6929
_journal_paper_doi 10.1039/c2ob25989c
_journal_volume 10
_journal_year 2012
_chemical_formula_moiety 'C22 H24 O2 Si2'
_chemical_formula_sum 'C22 H24 O2 Si2'
_chemical_formula_weight 376.59
_chemical_name_systematic
;
?
;
_space_group_IT_number 61
_symmetry_cell_setting orthorhombic
_symmetry_space_group_name_Hall '-P 2ac 2ab'
_symmetry_space_group_name_H-M 'P b c a'
_atom_sites_solution_hydrogens geom
_atom_sites_solution_primary direct
_atom_sites_solution_secondary difmap
_audit_creation_method SHELXL-97
_cell_angle_alpha 90.00
_cell_angle_beta 90.00
_cell_angle_gamma 90.00
_cell_formula_units_Z 8
_cell_length_a 10.3734(6)
_cell_length_b 11.1736(7)
_cell_length_c 36.103(2)
_cell_measurement_reflns_used 5000
_cell_measurement_temperature 173(2)
_cell_measurement_theta_max 26.8
_cell_measurement_theta_min 5.35
_cell_volume 4184.6(4)
_computing_cell_refinement Stoe-IPDS
_computing_data_collection Stoe-IPDS
_computing_data_reduction Stoe-IPDS
_computing_molecular_graphics Ortep/Povray
_computing_publication_material Bruker-SHELXTL
_computing_structure_refinement 'SHELXL-97 (Sheldrick, 2008)'
_computing_structure_solution 'SHELXS-97 (Sheldrick, 2008)'
_diffrn_ambient_temperature 173(2)
_diffrn_measured_fraction_theta_full 0.994
_diffrn_measured_fraction_theta_max 0.994
_diffrn_measurement_device_type image_plate_Stoe-IPDS
_diffrn_measurement_method omega_scan
_diffrn_radiation_monochromator graphite
_diffrn_radiation_source 'fine-focus sealed tube'
_diffrn_radiation_type MoK\a
_diffrn_radiation_wavelength 0.71073
_diffrn_reflns_av_R_equivalents 0.0654
_diffrn_reflns_av_sigmaI/netI 0.0320
_diffrn_reflns_limit_h_max 13
_diffrn_reflns_limit_h_min -13
_diffrn_reflns_limit_k_max 14
_diffrn_reflns_limit_k_min -14
_diffrn_reflns_limit_l_max 45
_diffrn_reflns_limit_l_min -45
_diffrn_reflns_number 30629
_diffrn_reflns_theta_full 26.86
_diffrn_reflns_theta_max 26.86
_diffrn_reflns_theta_min 2.26
_exptl_absorpt_coefficient_mu 0.182
_exptl_absorpt_correction_type none
_exptl_crystal_colour colorless
_exptl_crystal_density_diffrn 1.196
_exptl_crystal_density_method 'not measured'
_exptl_crystal_description block
_exptl_crystal_F_000 1600
_exptl_crystal_size_max .4
_exptl_crystal_size_mid .3
_exptl_crystal_size_min .2
_refine_diff_density_max 0.271
_refine_diff_density_min -0.301
_refine_diff_density_rms 0.048
_refine_ls_extinction_method none
_refine_ls_goodness_of_fit_ref 1.030
_refine_ls_hydrogen_treatment constr
_refine_ls_matrix_type full
_refine_ls_number_parameters 240
_refine_ls_number_reflns 4474
_refine_ls_number_restraints 0
_refine_ls_restrained_S_all 1.030
_refine_ls_R_factor_all 0.0634
_refine_ls_R_factor_gt 0.0469
_refine_ls_shift/su_max 0.000
_refine_ls_shift/su_mean 0.000
_refine_ls_structure_factor_coef Fsqd
_refine_ls_weighting_details 'calc w=1/[\s^2^(Fo^2^)+(0.0540P)^2^+2.6001P] where P=(Fo^2^+2Fc^2^)/3'
_refine_ls_weighting_scheme calc
_refine_ls_wR_factor_gt 0.1125
_refine_ls_wR_factor_ref 0.1229
_reflns_number_gt 3404
_reflns_number_total 4474
_reflns_threshold_expression >2sigma(I)
_cod_data_source_file c2ob25989c.txt
_cod_data_source_block glu23d
_cod_original_sg_symbol_H-M Pbca
_cod_database_code 7152587

loop_
_symmetry_equiv_pos_as_xyz
'x, y, z'
'-x+1/2, -y, z+1/2'
'-x, y+1/2, -z+1/2'
'x+1/2, -y+1/2, -z'
'-x, -y, -z'
'x-1/2, y, -z-1/2'
'x, -y-1/2, z-1/2'
'-x-1/2, y-1/2, z'

loop_
_atom_site_label
_atom_site_type_symbol
_atom_site_fract_x
_atom_site_fract_y
_atom_site_fract_z
_atom_site_U_iso_or_equiv
_atom_site_adp_type
_atom_site_occupancy
_atom_site_symmetry_multiplicity
_atom_site_calc_flag
_atom_site_refinement_flags
C1 C 0.3113(3) 0.5340(2) 0.30444(8) 0.0623(7) Uani 1 1 d .
H1A H 0.3495 0.4551 0.3088 0.093 Uiso 1 1 calc R
H1B H 0.3330 0.5874 0.3251 0.093 Uiso 1 1 calc R
H1C H 0.3452 0.5674 0.2813 0.093 Uiso 1 1 calc R
C2 C 0.0923(4) 0.4111(2) 0.26317(7) 0.0693(8) Uani 1 1 d .
H2A H 0.1226 0.4429 0.2394 0.104 Uiso 1 1 calc R
H2B H -0.0012 0.3993 0.2621 0.104 Uiso 1 1 calc R
H2C H 0.1347 0.3343 0.2681 0.104 Uiso 1 1 calc R
C3 C -0.0647(4) 0.8212(2) 0.36030(8) 0.0706(9) Uani 1 1 d .
H3A H -0.0896 0.8886 0.3445 0.106 Uiso 1 1 calc R
H3B H 0.0237 0.8329 0.3691 0.106 Uiso 1 1 calc R
H3C H -0.1233 0.8165 0.3815 0.106 Uiso 1 1 calc R
C4 C -0.2406(4) 0.6616(3) 0.31478(10) 0.0857(10) Uani 1 1 d .
H4A H -0.3020 0.6599 0.3354 0.129 Uiso 1 1 calc R
H4B H -0.2464 0.5865 0.3009 0.129 Uiso 1 1 calc R
H4C H -0.2610 0.7288 0.2984 0.129 Uiso 1 1 calc R
C5 C -0.0317(2) 0.54389(17) 0.36200(6) 0.0387(4) Uani 1 1 d .
C6 C 0.0593(2) 0.46540(16) 0.34599(5) 0.0359(4) Uani 1 1 d .
C7 C 0.0854(2) 0.35494(16) 0.36307(5) 0.0351(4) Uani 1 1 d .
H7 H 0.1463 0.3024 0.3520 0.042 Uiso 1 1 calc R
C8 C 0.0240(2) 0.32050(16) 0.39590(5) 0.0332(4) Uani 1 1 d .
C9 C -0.0617(2) 0.40159(17) 0.41227(6) 0.0389(5) Uani 1 1 d .
H9 H -0.1015 0.3816 0.4352 0.047 Uiso 1 1 calc R
C10 C -0.0895(2) 0.51077(18) 0.39562(6) 0.0415(5) Uani 1 1 d .
H10 H -0.1487 0.5639 0.4072 0.050 Uiso 1 1 calc R
C11 C 0.04456(19) 0.19913(16) 0.41228(5) 0.0316(4) Uani 1 1 d .
C12 C 0.1632(2) 0.13690(17) 0.40800(5) 0.0339(4) Uani 1 1 d .
H12 H 0.2324 0.1748 0.3954 0.041 Uiso 1 1 calc R
C13 C 0.18013(19) 0.02330(16) 0.42174(5) 0.0331(4) Uani 1 1 d .
H13 H 0.2606 -0.0159 0.4186 0.040 Uiso 1 1 calc R
C14 C 0.07828(18) -0.03630(16) 0.44068(5) 0.0298(4) Uani 1 1 d .
C15 C 0.08958(18) -0.15524(16) 0.45405(5) 0.0302(4) Uani 1 1 d .
H15 H 0.1683 -0.1976 0.4509 0.036 Uiso 1 1 calc R
C16 C -0.01293(18) -0.20979(15) 0.47157(5) 0.0299(4) Uani 1 1 d .
C17 C -0.12999(19) -0.14683(17) 0.47733(5) 0.0345(4) Uani 1 1 d .
H17 H -0.1995 -0.1844 0.4899 0.041 Uiso 1 1 calc R
C18 C -0.14255(19) -0.03178(16) 0.46475(6) 0.0347(4) Uani 1 1 d .
H18 H -0.2210 0.0101 0.4688 0.042 Uiso 1 1 calc R
C19 C -0.04009(19) 0.02579(16) 0.44579(5) 0.0305(4) Uani 1 1 d .
C20 C -0.05405(19) 0.14304(16) 0.43128(5) 0.0322(4) Uani 1 1 d .
H20 H -0.1333 0.1841 0.4347 0.039 Uiso 1 1 calc R
C21 C -0.00566(18) -0.33563(16) 0.48459(5) 0.0309(4) Uani 1 1 d .
C03 C 0.0505(3) 0.6684(2) 0.29561(7) 0.0616(7) Uani 1 1 d .
H03A H 0.1141 0.7340 0.2980 0.074 Uiso 1 1 calc R
H03B H 0.0091 0.6742 0.2710 0.074 Uiso 1 1 calc R
O1 O 0.10131(14) -0.39162(12) 0.47840(5) 0.0426(4) Uani 1 1 d .
H1 H 0.0942 -0.4631 0.4853 0.064 Uiso 1 1 calc R
O2 O -0.10004(14) -0.38325(12) 0.50041(4) 0.0424(4) Uani 1 1 d .
Si1 Si 0.13223(7) 0.51926(5) 0.300965(15) 0.04297(18) Uani 1 1 d .
Si2 Si -0.07418(7) 0.67970(5) 0.333233(16) 0.04204(17) Uani 1 1 d .

loop_
_atom_site_aniso_label
_atom_site_aniso_U_11
_atom_site_aniso_U_22
_atom_site_aniso_U_33
_atom_site_aniso_U_23
_atom_site_aniso_U_13
_atom_site_aniso_U_12
C1 0.0789(19) 0.0491(14) 0.0588(15) 0.0058(11) 0.0188(13) -0.0055(13)
C2 0.120(3) 0.0465(13) 0.0417(12) -0.0024(11) -0.0062(14) -0.0105(16)
C3 0.124(3) 0.0316(12) 0.0558(15) 0.0020(10) -0.0026(16) 0.0049(14)
C4 0.085(2) 0.076(2) 0.096(2) 0.0282(18) -0.033(2) -0.0087(18)
C5 0.0506(12) 0.0256(9) 0.0398(10) 0.0028(7) -0.0051(9) -0.0012(8)
C6 0.0500(12) 0.0234(8) 0.0343(9) 0.0023(7) -0.0039(8) -0.0034(8)
C7 0.0451(11) 0.0242(8) 0.0359(9) 0.0010(7) -0.0010(8) -0.0013(8)
C8 0.0387(10) 0.0238(8) 0.0371(9) 0.0024(7) -0.0053(8) -0.0018(8)
C9 0.0466(12) 0.0306(9) 0.0397(10) 0.0059(8) 0.0032(9) 0.0019(9)
C10 0.0524(13) 0.0278(9) 0.0444(11) 0.0038(8) 0.0039(9) 0.0059(9)
C11 0.0378(10) 0.0237(8) 0.0333(9) 0.0015(7) -0.0034(7) -0.0020(8)
C12 0.0375(10) 0.0275(9) 0.0367(9) 0.0028(7) 0.0014(8) -0.0034(8)
C13 0.0327(10) 0.0279(9) 0.0386(9) 0.0017(7) 0.0009(8) 0.0008(8)
C14 0.0329(10) 0.0247(8) 0.0318(9) 0.0005(7) -0.0029(7) -0.0009(7)
C15 0.0300(9) 0.0249(8) 0.0356(9) 0.0008(7) -0.0028(7) 0.0019(7)
C16 0.0311(10) 0.0229(8) 0.0357(9) 0.0025(7) -0.0053(7) -0.0015(7)
C17 0.0330(10) 0.0278(9) 0.0428(10) 0.0060(8) 0.0008(8) -0.0006(8)
C18 0.0302(10) 0.0287(9) 0.0451(10) 0.0056(8) 0.0012(8) 0.0031(8)
C19 0.0343(10) 0.0235(8) 0.0338(9) 0.0015(7) -0.0029(7) -0.0007(7)
C20 0.0340(10) 0.0245(8) 0.0383(9) 0.0021(7) -0.0025(8) 0.0027(7)
C21 0.0305(10) 0.0260(9) 0.0363(9) 0.0028(7) -0.0053(7) -0.0024(7)
C03 0.094(2) 0.0343(12) 0.0565(14) 0.0153(10) 0.0116(13) 0.0108(13)
O1 0.0352(8) 0.0252(6) 0.0674(10) 0.0102(6) 0.0016(7) 0.0040(6)
O2 0.0355(8) 0.0284(7) 0.0632(9) 0.0123(6) 0.0015(7) -0.0022(6)
Si1 0.0707(4) 0.0240(3) 0.0341(3) 0.0031(2) 0.0042(3) -0.0008(3)
Si2 0.0601(4) 0.0248(3) 0.0413(3) 0.0050(2) -0.0075(3) 0.0028(3)

loop_
_atom_type_symbol
_atom_type_description
_atom_type_scat_dispersion_real
_atom_type_scat_dispersion_imag
_atom_type_scat_source
C C 0.0033 0.0016 'International Tables Vol C Tables 4.2.6.8 and 6.1.1.4'
H H 0.0000 0.0000 'International Tables Vol C Tables 4.2.6.8 and 6.1.1.4'
O O 0.0106 0.0060 'International Tables Vol C Tables 4.2.6.8 and 6.1.1.4'
Si Si 0.0817 0.0704 'International Tables Vol C Tables 4.2.6.8 and 6.1.1.4'

loop_
_geom_angle_atom_site_label_1
_geom_angle_atom_site_label_2
_geom_angle_atom_site_label_3
_geom_angle
C10 C5 C6 118.42(18)
C10 C5 Si2 125.93(16)
C6 C5 Si2 115.44(15)
C7 C6 C5 119.64(18)
C7 C6 Si1 125.39(16)
C5 C6 Si1 114.93(14)
C8 C7 C6 121.68(19)
C7 C8 C9 117.94(17)
C7 C8 C11 121.33(17)
C9 C8 C11 120.68(17)
C10 C9 C8 121.12(19)
C9 C10 C5 121.1(2)
C20 C11 C12 118.22(17)
C20 C11 C8 120.16(18)
C12 C11 C8 121.59(17)
C13 C12 C11 121.53(18)
C12 C13 C14 120.71(18)
C15 C14 C19 118.96(17)
C15 C14 C13 122.70(17)
C19 C14 C13 118.34(16)
C16 C15 C14 120.41(17)
C15 C16 C17 120.53(16)
C15 C16 C21 121.64(17)
C17 C16 C21 117.82(17)
C18 C17 C16 119.89(18)
C17 C18 C19 120.96(18)
C20 C19 C18 121.37(17)
C20 C19 C14 119.40(17)
C18 C19 C14 119.22(16)
C11 C20 C19 121.78(18)
O2 C21 O1 122.96(17)
O2 C21 C16 120.48(17)
O1 C21 C16 116.56(16)
Si2 C03 Si1 107.20(11)
C1 Si1 C2 109.02(15)
C1 Si1 C03 112.15(13)
C2 Si1 C03 113.48(14)
C1 Si1 C6 111.60(11)
C2 Si1 C6 109.46(11)
C03 Si1 C6 100.95(10)
C3 Si2 C4 109.22(17)
C3 Si2 C03 113.59(14)
C4 Si2 C03 111.85(16)
C3 Si2 C5 112.40(10)
C4 Si2 C5 108.99(12)
C03 Si2 C5 100.51(10)

loop_
_geom_bond_atom_site_label_1
_geom_bond_atom_site_label_2
_geom_bond_distance
C1 Si1 1.869(3)
C2 Si1 1.869(3)
C3 Si2 1.861(3)
C4 Si2 1.862(3)
C5 C10 1.404(3)
C5 C6 1.412(3)
C5 Si2 1.891(2)
C6 C7 1.406(3)
C6 Si1 1.891(2)
C7 C8 1.399(3)
C8 C9 1.401(3)
C8 C11 1.495(2)
C9 C10 1.390(3)
C11 C20 1.382(3)
C11 C12 1.422(3)
C12 C13 1.374(3)
C13 C14 1.424(3)
C14 C15 1.419(2)
C14 C19 1.422(3)
C15 C16 1.379(3)
C16 C17 1.419(3)
C16 C21 1.484(2)
C17 C18 1.370(3)
C18 C19 1.419(3)
C19 C20 1.418(2)
C21 O2 1.252(2)
C21 O1 1.293(2)
C03 Si2 1.880(3)
C03 Si1 1.880(2)

loop_
_geom_torsion_atom_site_label_1
_geom_torsion_atom_site_label_2
_geom_torsion_atom_site_label_3
_geom_torsion_atom_site_label_4
_geom_torsion
C10 C5 C6 C7 2.7(3)
Si2 C5 C6 C7 -172.30(15)
C10 C5 C6 Si1 -179.52(16)
Si2 C5 C6 Si1 5.5(2)
C5 C6 C7 C8 -0.4(3)
Si1 C6 C7 C8 -178.00(15)
C6 C7 C8 C9 -2.3(3)
C6 C7 C8 C11 175.15(18)
C7 C8 C9 C10 2.8(3)
C11 C8 C9 C10 -174.66(19)
C8 C9 C10 C5 -0.6(3)
C6 C5 C10 C9 -2.2(3)
Si2 C5 C10 C9 172.20(17)
C7 C8 C11 C20 -147.18(19)
C9 C8 C11 C20 30.2(3)
C7 C8 C11 C12 31.0(3)
C9 C8 C11 C12 -151.6(2)
C20 C11 C12 C13 1.0(3)
C8 C11 C12 C13 -177.22(17)
C11 C12 C13 C14 0.3(3)
C12 C13 C14 C15 177.46(18)
C12 C13 C14 C19 -1.5(3)
C19 C14 C15 C16 0.3(3)
C13 C14 C15 C16 -178.67(17)
C14 C15 C16 C17 -1.6(3)
C14 C15 C16 C21 177.66(16)
C15 C16 C17 C18 1.4(3)
C21 C16 C17 C18 -177.96(17)
C16 C17 C18 C19 0.3(3)
C17 C18 C19 C20 177.29(18)
C17 C18 C19 C14 -1.6(3)
C15 C14 C19 C20 -177.61(16)
C13 C14 C19 C20 1.4(3)
C15 C14 C19 C18 1.3(3)
C13 C14 C19 C18 -179.68(17)
C12 C11 C20 C19 -1.1(3)
C8 C11 C20 C19 177.16(17)
C18 C19 C20 C11 -179.01(18)
C14 C19 C20 C11 -0.1(3)
C15 C16 C21 O2 -179.98(18)
C17 C16 C21 O2 -0.7(3)
C15 C16 C21 O1 -0.5(3)
C17 C16 C21 O1 178.82(17)
Si2 C03 Si1 C1 -125.83(15)
Si2 C03 Si1 C2 110.08(17)
Si2 C03 Si1 C6 -6.91(17)
C7 C6 Si1 C1 -61.9(2)
C5 C6 Si1 C1 120.40(18)
C7 C6 Si1 C2 58.9(2)
C5 C6 Si1 C2 -118.82(19)
C7 C6 Si1 C03 178.76(19)
C5 C6 Si1 C03 1.09(19)
Si1 C03 Si2 C3 129.51(15)
Si1 C03 Si2 C4 -106.29(18)
Si1 C03 Si2 C5 9.25(17)
C10 C5 Si2 C3 54.8(2)
C6 C5 Si2 C3 -130.64(19)
C10 C5 Si2 C4 -66.4(2)
C6 C5 Si2 C4 108.1(2)
C10 C5 Si2 C03 175.9(2)
C6 C5 Si2 C03 -9.5(2)
